data_1100922
_chemical_formula_sum 'C22 H25 Cl N2 O8'
_chemical_formula_weight 480.89
_chemical_name_common 'tetracycline hydrochloride'
_space_group_IT_number 19
_symmetry_cell_setting orthorhombic
_symmetry_space_group_name_Hall 'P 2ac 2ab'
_symmetry_space_group_name_H-M 'P 21 21 21'
_atom_sites_solution_hydrogens difmap
_atom_sites_solution_primary direct
_atom_sites_solution_secondary difmap
_cell_angle_alpha 90.00
_cell_angle_beta 90.00
_cell_angle_gamma 90.00
_cell_formula_units_Z 4
_cell_length_a 10.9300(9)
_cell_length_b 12.7162(11)
_cell_length_c 15.7085(13)
_cell_measurement_reflns_used 6452
_cell_measurement_temperature 150(2)
_cell_measurement_theta_max 29.20
_cell_measurement_theta_min 2.51
_cell_volume 2183.3(3)
_diffrn_ambient_temperature 150(2)
_diffrn_measurement_device_type 'Siemens SMART CCD diffractometer'
_diffrn_measurement_method '\w rotation with narrow frames'
_diffrn_radiation_monochromator 'silicon 111'
_diffrn_radiation_source 'Daresbury SRS station 9.8'
_diffrn_radiation_type synchrotron
_diffrn_radiation_wavelength 0.6883
_diffrn_reflns_av_R_equivalents 0.0468
_diffrn_reflns_av_sigmaI/netI 0.0794
_diffrn_reflns_limit_h_max 8
_diffrn_reflns_limit_h_min -14
_diffrn_reflns_limit_k_max 17
_diffrn_reflns_limit_k_min -17
_diffrn_reflns_limit_l_max 4
_diffrn_reflns_limit_l_min -21
_diffrn_reflns_number 8955
_diffrn_reflns_theta_max 29.26
_diffrn_reflns_theta_min 2.20
_diffrn_standards_decay_% 15
_diffrn_standards_number 0
_exptl_absorpt_coefficient_mu 0.228
_exptl_absorpt_correction_type none
_exptl_crystal_colour yellow
_exptl_crystal_density_diffrn 1.463
_exptl_crystal_density_method 'not measured'
_exptl_crystal_description plate
_exptl_crystal_F_000 1008
_exptl_crystal_size_max 0.04
_exptl_crystal_size_mid 0.03
_exptl_crystal_size_min 0.02
_refine_ls_abs_structure_details 'Flack H D (1983), Acta Cryst. A39, 876-881'
_refine_ls_abs_structure_Flack 0.02(8)
_refine_ls_extinction_coef 0.0038(12)
_refine_ls_extinction_expression Fc^*^=kFc[1+0.001xFc^2^\l^3^/sin(2\q)]^-1/4^
_refine_ls_extinction_method SHELXL
_refine_ls_goodness_of_fit_ref 0.969
_refine_ls_hydrogen_treatment refall
_refine_ls_matrix_type full
_refine_ls_number_parameters 399
_refine_ls_number_reflns 4915
_refine_ls_number_restraints 0
_refine_ls_restrained_S_all 0.969
_refine_ls_R_factor_all 0.0633
_refine_ls_R_factor_gt 0.0502
_refine_ls_shift/su_max 0.001
_refine_ls_shift/su_mean 0.000
_refine_ls_structure_factor_coef Fsqd
_refine_ls_weighting_details 'calc w=1/[\s^2^(Fo^2^)+(0.0579P)^2^+0.0000P] where P=(Fo^2^+2Fc^2^)/3'
_refine_ls_weighting_scheme calc
_refine_ls_wR_factor_gt 0.1116
_refine_ls_wR_factor_ref 0.1161
_reflns_number_gt 3937
_reflns_number_total 4915
_reflns_threshold_expression >2sigma(I)
_cod_duplicate_entry 1000006
_cod_original_sg_symbol_H-M P2(1)2(1)2(1)
_cod_database_code 1100922

loop_
_symmetry_equiv_pos_as_xyz
'x, y, z'
'-x+1/2, -y, z+1/2'
'-x, y+1/2, -z+1/2'
'x+1/2, -y+1/2, -z'

loop_
_atom_site_label
_atom_site_type_symbol
_atom_site_fract_x
_atom_site_fract_y
_atom_site_fract_z
_atom_site_U_iso_or_equiv
_atom_site_adp_type
_atom_site_occupancy
_atom_site_symmetry_multiplicity
_atom_site_calc_flag
_atom_site_refinement_flags
_atom_site_disorder_assembly
_atom_site_disorder_group
Cl1 Cl 0.92963(7) 0.41939(6) -0.00197(4) 0.01949(17) Uani 1 1 d . . .
O1 O 0.0086(3) 0.3656(3) 0.43967(14) 0.0392(7) Uani 1 1 d . . .
H1 H 0.039(4) 0.433(4) 0.435(2) 0.047(13) Uiso 1 1 d . . .
O6 O 0.1453(2) 0.46012(16) 0.12979(12) 0.0194(5) Uani 1 1 d . . .
H6 H 0.086(4) 0.449(3) 0.088(2) 0.045(12) Uiso 1 1 d . . .
O11 O 0.7514(2) 0.64335(19) 0.07408(14) 0.0268(5) Uani 1 1 d . . .
O13 O 0.3634(2) 0.71743(18) 0.18883(13) 0.0250(5) Uani 1 1 d . . .
O14 O 0.5800(2) 0.60174(18) 0.29547(12) 0.0212(5) Uani 1 1 d . . .
H14 H 0.565(4) 0.614(3) 0.338(2) 0.033(11) Uiso 1 1 d . . .
O15 O 0.3506(2) 0.60822(17) 0.35612(12) 0.0198(5) Uani 1 1 d . . .
H15 H 0.283(4) 0.580(4) 0.385(2) 0.045(12) Uiso 1 1 d . . .
O17 O 0.1647(2) 0.50211(18) 0.38835(12) 0.0234(5) Uani 1 1 d . . .
O19 O 0.6623(3) 0.81863(18) 0.04211(13) 0.0269(6) Uani 1 1 d . . .
H19 H 0.734(5) 0.757(4) 0.055(3) 0.061(14) Uiso 1 1 d . . .
N10 N 0.7465(3) 0.4488(2) 0.14281(16) 0.0193(6) Uani 1 1 d . . .
H10 H 0.793(4) 0.464(3) 0.100(2) 0.035(11) Uiso 1 1 d . . .
N19 N 0.4694(3) 0.8551(2) 0.08138(17) 0.0288(7) Uani 1 1 d . . .
H19A H 0.475(4) 0.921(3) 0.058(2) 0.034(10) Uiso 1 1 d . . .
H19B H 0.408(4) 0.833(4) 0.112(2) 0.049(14) Uiso 1 1 d . . .
C1 C 0.0207(3) 0.3204(3) 0.36224(18) 0.0272(8) Uani 1 1 d . . .
C2 C -0.0525(4) 0.2345(3) 0.3435(2) 0.0314(9) Uani 1 1 d . . .
H2 H -0.111(3) 0.211(3) 0.388(2) 0.026(9) Uiso 1 1 d . . .
C3 C -0.0436(4) 0.1888(3) 0.2657(2) 0.0302(8) Uani 1 1 d . . .
H3 H -0.084(4) 0.134(3) 0.253(2) 0.040(12) Uiso 1 1 d . . .
C4 C 0.0378(3) 0.2253(3) 0.2036(2) 0.0240(7) Uani 1 1 d . . .
H4 H 0.038(3) 0.189(3) 0.148(2) 0.028(9) Uiso 1 1 d . . .
C5 C 0.1113(3) 0.3105(2) 0.22057(18) 0.0183(7) Uani 1 1 d . . .
C6 C 0.1962(3) 0.3609(2) 0.15436(17) 0.0178(7) Uani 1 1 d . . .
C7 C 0.3178(3) 0.3872(2) 0.19906(16) 0.0145(6) Uani 1 1 d . . .
H7 H 0.337(4) 0.318(3) 0.222(2) 0.028(9) Uiso 1 1 d . . .
C8 C 0.4148(3) 0.4314(2) 0.13903(16) 0.0170(6) Uani 1 1 d . . .
H8A H 0.378(4) 0.486(3) 0.107(2) 0.035(10) Uiso 1 1 d . . .
H8B H 0.444(3) 0.378(3) 0.1001(19) 0.025(9) Uiso 1 1 d . . .
C9 C 0.5241(3) 0.4766(2) 0.18811(16) 0.0141(6) Uani 1 1 d . . .
H9 H 0.554(3) 0.423(3) 0.2292(18) 0.020(8) Uiso 1 1 d . . .
C10 C 0.6283(3) 0.5041(2) 0.12622(17) 0.0156(6) Uani 1 1 d . . .
H10A H 0.615(3) 0.482(2) 0.0715(17) 0.007(7) Uiso 1 1 d . . .
C11 C 0.6526(3) 0.6204(2) 0.11090(16) 0.0180(6) Uani 1 1 d . . .
C12 C 0.5579(3) 0.6923(2) 0.12673(16) 0.0170(6) Uani 1 1 d . . .
C13 C 0.4588(3) 0.6663(2) 0.18199(15) 0.0171(7) Uani 1 1 d . . .
C14 C 0.4828(3) 0.5705(2) 0.24083(15) 0.0150(6) Uani 1 1 d . . .
C15 C 0.3690(3) 0.5439(2) 0.29061(15) 0.0158(6) Uani 1 1 d . . .
C16 C 0.2940(3) 0.4624(2) 0.27178(16) 0.0149(6) Uani 1 1 d . . .
C17 C 0.1867(3) 0.4446(2) 0.32353(16) 0.0184(7) Uani 1 1 d . . .
C18 C 0.1060(3) 0.3578(3) 0.30253(17) 0.0187(7) Uani 1 1 d . . .
C19 C 0.5622(3) 0.7911(2) 0.08265(16) 0.0204(7) Uani 1 1 d . . .
C20 C 0.2161(4) 0.2919(3) 0.0769(2) 0.0246(8) Uani 1 1 d . . .
H20A H 0.135(3) 0.284(3) 0.0479(18) 0.015(8) Uiso 1 1 d . . .
H20B H 0.245(4) 0.225(4) 0.090(2) 0.038(11) Uiso 1 1 d . . .
H20C H 0.259(3) 0.329(3) 0.034(2) 0.025(9) Uiso 1 1 d . . .
C21 C 0.7318(4) 0.3324(3) 0.1384(2) 0.0259(8) Uani 1 1 d . . .
H21A H 0.688(4) 0.311(3) 0.184(2) 0.041(11) Uiso 1 1 d . . .
H21B H 0.810(4) 0.303(3) 0.1312(19) 0.019(9) Uiso 1 1 d . . .
H21C H 0.698(3) 0.321(3) 0.085(2) 0.028(10) Uiso 1 1 d . . .
C22 C 0.8096(4) 0.4811(3) 0.2228(2) 0.0308(9) Uani 1 1 d . . .
H22A H 0.820(3) 0.559(3) 0.223(2) 0.028(9) Uiso 1 1 d . . .
H22B H 0.885(4) 0.458(4) 0.222(2) 0.039(12) Uiso 1 1 d . . .
H22C H 0.761(4) 0.457(3) 0.269(2) 0.030(10) Uiso 1 1 d . . .

loop_
_atom_site_aniso_label
_atom_site_aniso_U_11
_atom_site_aniso_U_22
_atom_site_aniso_U_33
_atom_site_aniso_U_23
_atom_site_aniso_U_13
_atom_site_aniso_U_12
Cl1 0.0148(4) 0.0225(3) 0.0212(3) 0.0011(3) 0.0017(3) -0.0031(3)
O1 0.0359(18) 0.0553(19) 0.0265(11) 0.0003(11) 0.0098(10) -0.0166(16)
O6 0.0161(13) 0.0172(11) 0.0248(10) 0.0008(8) -0.0052(9) 0.0042(11)
O11 0.0167(14) 0.0226(12) 0.0412(11) 0.0072(10) 0.0086(10) -0.0041(11)
O13 0.0229(15) 0.0233(12) 0.0288(10) 0.0014(9) 0.0041(9) 0.0096(12)
O14 0.0140(13) 0.0322(13) 0.0174(9) -0.0005(8) -0.0032(8) -0.0055(11)
O15 0.0154(13) 0.0240(12) 0.0200(9) -0.0047(8) 0.0013(8) 0.0000(11)
O17 0.0180(13) 0.0292(12) 0.0229(9) -0.0026(9) 0.0037(8) 0.0002(12)
O19 0.0310(16) 0.0199(12) 0.0297(11) 0.0052(9) -0.0002(10) -0.0075(13)
N10 0.0132(15) 0.0194(13) 0.0254(11) 0.0042(10) 0.0046(10) -0.0001(12)
N19 0.038(2) 0.0166(14) 0.0319(14) 0.0069(11) -0.0021(13) 0.0056(15)
C1 0.020(2) 0.0351(19) 0.0262(14) 0.0090(13) 0.0011(13) -0.0004(17)
C2 0.017(2) 0.041(2) 0.0364(16) 0.0125(15) -0.0011(14) -0.0087(19)
C3 0.017(2) 0.0267(19) 0.0466(18) 0.0057(15) -0.0042(14) -0.0080(19)
C4 0.013(2) 0.0218(17) 0.0373(16) -0.0007(13) -0.0020(13) 0.0003(15)
C5 0.0084(18) 0.0178(15) 0.0287(13) 0.0034(11) -0.0015(11) 0.0039(14)
C6 0.0169(18) 0.0154(14) 0.0211(12) -0.0015(10) -0.0004(11) 0.0025(14)
C7 0.0061(16) 0.0135(14) 0.0237(12) -0.0006(10) 0.0003(10) 0.0009(13)
C8 0.0124(17) 0.0177(15) 0.0209(11) -0.0034(11) 0.0022(11) 0.0008(15)
C9 0.0079(16) 0.0132(14) 0.0211(11) 0.0015(10) 0.0011(10) 0.0007(13)
C10 0.0074(16) 0.0173(15) 0.0220(12) 0.0011(11) -0.0008(10) 0.0014(14)
C11 0.0153(18) 0.0184(15) 0.0202(12) 0.0031(11) -0.0013(11) -0.0003(15)
C12 0.0172(18) 0.0133(13) 0.0206(12) 0.0006(9) -0.0011(11) -0.0003(15)
C13 0.018(2) 0.0167(14) 0.0161(11) -0.0034(10) -0.0013(11) 0.0002(15)
C14 0.0119(16) 0.0151(14) 0.0181(11) -0.0005(10) -0.0024(10) -0.0015(14)
C15 0.0135(17) 0.0170(15) 0.0170(11) 0.0015(10) -0.0036(10) 0.0046(14)
C16 0.0123(17) 0.0153(14) 0.0172(11) 0.0024(10) -0.0009(10) 0.0040(14)
C17 0.0151(18) 0.0210(16) 0.0190(12) 0.0038(10) -0.0009(10) 0.0052(15)
C18 0.0111(18) 0.0209(16) 0.0240(13) 0.0045(11) -0.0007(11) 0.0031(14)
C19 0.026(2) 0.0143(14) 0.0209(12) 0.0000(10) -0.0036(12) -0.0055(17)
C20 0.019(2) 0.0250(19) 0.0299(15) -0.0109(13) 0.0012(13) -0.0014(18)
C21 0.024(2) 0.0177(17) 0.0366(17) 0.0046(13) 0.0117(15) 0.0050(17)
C22 0.017(2) 0.038(2) 0.0367(18) 0.0019(15) -0.0056(15) 0.002(2)

loop_
_atom_type_symbol
_atom_type_description
_atom_type_scat_dispersion_real
_atom_type_scat_dispersion_imag
_atom_type_scat_source
C C 0.0033 0.0016 'International Tables Vol C Tables 4.2.6.8 and 6.1.1.4'
H H 0.0000 0.0000 'International Tables Vol C Tables 4.2.6.8 and 6.1.1.4'
N N 0.0061 0.0033 'International Tables Vol C Tables 4.2.6.8 and 6.1.1.4'
O O 0.0106 0.0060 'International Tables Vol C Tables 4.2.6.8 and 6.1.1.4'
Cl Cl 0.1484 0.1585 'International Tables Vol C Tables 4.2.6.8 and 6.1.1.4'
